data_4512221
loop_
_publ_author_name
'Agarwal, Rashmi A.'
'Mukherjee, Soumya'
'Sa\~nudo, E. Carolina'
'Ghosh, Sujit K.'
'Bharadwaj, Parimal K.'

_publ_section_title
;
 Gas Adsorption, Magnetism, and Single-Crystal to Single-Crystal
 Transformation Studies of a Three-Dimensional Mn(II) Porous Coordination
 Polymer
;
_journal_issue 11
_journal_name_full 'Crystal Growth &amp; Design'
_journal_page_first 5585
_journal_paper_doi 10.1021/cg500833s
_journal_volume 14
_journal_year 2014
_chemical_formula_moiety 'C63 H39 Cl Mn2 N12 O6'
_chemical_formula_sum 'C63 H39 Cl Mn2 N12 O6'
_chemical_formula_weight 1205.39
_chemical_name_systematic
;
 ?
;
_space_group_IT_number 163
_symmetry_cell_setting trigonal
_symmetry_space_group_name_Hall '-P 3 2c'
_symmetry_space_group_name_H-M 'P -3 1 c'
_atom_sites_solution_hydrogens geom
_atom_sites_solution_primary direct
_atom_sites_solution_secondary difmap
_audit_creation_method SHELXL-97
_cell_angle_alpha 90.000(5)
_cell_angle_beta 90.000(5)
_cell_angle_gamma 120.000(5)
_cell_formula_units_Z 2
_cell_length_a 17.246(5)
_cell_length_b 17.246(5)
_cell_length_c 14.135(5)
_cell_measurement_reflns_used 999
_cell_measurement_temperature 100(2)
_cell_measurement_theta_max 25.49
_cell_measurement_theta_min 2.36
_cell_volume 3641(2)
_computing_cell_refinement 'SAINT 6.45 ( Bruker, 2003)'
_computing_data_collection 'SMART 5.628 (Bruker, 2003)'
_computing_data_reduction 'SAINT 6.45 ( Bruker, 2003)'
_computing_molecular_graphics 'DIAMOND 2.1e'
_computing_structure_refinement 'SHELXL-97 (Sheldrick, 1997)'
_computing_structure_solution SIR-97
_diffrn_ambient_temperature 100(2)
_diffrn_measured_fraction_theta_full 0.999
_diffrn_measured_fraction_theta_max 0.999
_diffrn_measurement_device_type 'BRUKER SMART APEX'
_diffrn_measurement_method /w-scans
_diffrn_radiation_monochromator graphite
_diffrn_radiation_source 'fine-focus sealed tube'
_diffrn_radiation_type MoK\a
_diffrn_radiation_wavelength 0.71073
_diffrn_reflns_av_R_equivalents 0.1529
_diffrn_reflns_av_sigmaI/netI 0.0961
_diffrn_reflns_limit_h_max 20
_diffrn_reflns_limit_h_min -14
_diffrn_reflns_limit_k_max 20
_diffrn_reflns_limit_k_min -20
_diffrn_reflns_limit_l_max 17
_diffrn_reflns_limit_l_min -17
_diffrn_reflns_number 21899
_diffrn_reflns_theta_full 25.49
_diffrn_reflns_theta_max 25.49
_diffrn_reflns_theta_min 2.36
_exptl_absorpt_coefficient_mu 0.434
_exptl_absorpt_correction_T_max 0.9260
_exptl_absorpt_correction_T_min 0.9106
_exptl_absorpt_correction_type empirical
_exptl_absorpt_process_details SADABS
_exptl_crystal_colour brown
_exptl_crystal_density_diffrn 1.100
_exptl_crystal_density_method 'not measured'
_exptl_crystal_description block
_exptl_crystal_F_000 1232
_exptl_crystal_size_max 0.22
_exptl_crystal_size_mid 0.20
_exptl_crystal_size_min 0.18
_refine_diff_density_max 1.009
_refine_diff_density_min -0.490
_refine_diff_density_rms 0.095
_refine_ls_extinction_method none
_refine_ls_goodness_of_fit_ref 1.065
_refine_ls_hydrogen_treatment constr
_refine_ls_matrix_type full
_refine_ls_number_parameters 129
_refine_ls_number_reflns 2259
_refine_ls_number_restraints 0
_refine_ls_restrained_S_all 1.065
_refine_ls_R_factor_all 0.1791
_refine_ls_R_factor_gt 0.1038
_refine_ls_shift/su_max 0.000
_refine_ls_shift/su_mean 0.000
_refine_ls_structure_factor_coef Fsqd
_refine_ls_weighting_details 'calc w=1/[\s^2^(Fo^2^)+(0.1414P)^2^+4.9343P] where P=(Fo^2^+2Fc^2^)/3'
_refine_ls_weighting_scheme calc
_refine_ls_wR_factor_gt 0.2486
_refine_ls_wR_factor_ref 0.2827
_reflns_number_gt 1319
_reflns_number_total 2259
_reflns_threshold_expression >2sigma(I)
_cod_data_source_file cg500833s_si_002.cif
_cod_data_source_block Compound3
_cod_depositor_comments
;
The following automatic conversions were performed:

'_symmetry_cell_setting' value 'Trigonal' changed to 'trigonal'
according to
/home/saulius/struct/COD-crude-data--automatic-downloads/rss-feeds/ACS/lib/dictionaries/cif_core.dic
dictionary named 'cif_core.dic' version 2.4.2 from
2011-04-26.

'_refine_ls_hydrogen_treatment' value 'Constr' changed
to 'constr' according to
/home/saulius/struct/COD-crude-data--automatic-downloads/rss-feeds/ACS/lib/dictionaries/cif_core.dic
dictionary named 'cif_core.dic' version 2.4.2 from 2011-04-26.

Automatic conversion script
Id: cif_fix_values 2827 2014-09-09 07:05:25Z andrius 

 Adding full bibliography for 4512219--4512223.cif.
;
_cod_original_sg_symbol_H-M P-31c
_cod_database_code 4512221

loop_
_symmetry_equiv_pos_as_xyz
'x, y, z'
'-y, x-y, z'
'-x+y, -x, z'
'-y, -x, -z+1/2'
'x, x-y, -z+1/2'
'-x+y, y, -z+1/2'
'-x, -y, -z'
'y, -x+y, -z'
'x-y, x, -z'
'y, x, z-1/2'
'-x, -x+y, z-1/2'
'x-y, -y, z-1/2'

loop_
_atom_site_label
_atom_site_type_symbol
_atom_site_fract_x
_atom_site_fract_y
_atom_site_fract_z
_atom_site_U_iso_or_equiv
_atom_site_adp_type
_atom_site_occupancy
_atom_site_symmetry_multiplicity
_atom_site_calc_flag
_atom_site_refinement_flags
Mn1 Mn -0.3333 0.3333 0.10400(9) 0.0421(6) Uani 1 3 d S
Cl1 Cl -0.6667 0.6667 0.2500 0.0506(11) Uani 1 6 d S
O1 O -0.3573(3) 0.4247(3) 0.1827(3) 0.0478(13) Uani 1 1 d .
N1 N -0.5056(4) 0.6036(4) 0.0895(3) 0.0431(15) Uani 1 1 d .
N2 N -0.5580(4) 0.6673(4) -0.0105(3) 0.0436(14) Uani 1 1 d .
C1 C -0.4097(3) 0.4097(3) 0.2500 0.044(2) Uani 1 2 d S
C2 C -0.4597(3) 0.4597(3) 0.2500 0.042(2) Uani 1 2 d S
C3 C -0.4593(4) 0.5080(4) 0.1698(3) 0.0402(17) Uani 1 1 d .
H3 H -0.4281 0.5088 0.1157 0.048 Uiso 1 1 calc R
C4 C -0.5045(5) 0.5534(5) 0.1715(4) 0.0451(18) Uani 1 1 d .
C5 C -0.5536(3) 0.5536(3) 0.2500 0.048(3) Uani 1 2 d S
H5 H -0.5847 0.5847 0.2500 0.058 Uiso 1 2 calc SR
C6 C -0.5763(5) 0.6122(4) 0.0619(3) 0.0397(17) Uani 1 1 d .
H6 H -0.6321 0.5824 0.0910 0.048 Uiso 1 1 calc R
C7 C -0.4347(5) 0.6576(5) 0.0289(4) 0.055(2) Uani 1 1 d .
C8 C -0.3485(6) 0.6754(7) 0.0245(6) 0.095(3) Uani 1 1 d .
H8 H -0.3265 0.6498 0.0668 0.114 Uiso 1 1 calc R
C9 C -0.2948(7) 0.7335(10) -0.0462(8) 0.153(6) Uani 1 1 d .
H9 H -0.2355 0.7473 -0.0521 0.183 Uiso 1 1 calc R
C10 C -0.3300(7) 0.7714(9) -0.1089(7) 0.128(5) Uani 1 1 d .
H10 H -0.2930 0.8106 -0.1553 0.153 Uiso 1 1 calc R
C11 C -0.4149(6) 0.7530(6) -0.1040(5) 0.082(3) Uani 1 1 d .
H11 H -0.4373 0.7777 -0.1469 0.099 Uiso 1 1 calc R
C12 C -0.4691(5) 0.6954(5) -0.0322(4) 0.0508(19) Uani 1 1 d .

loop_
_atom_site_aniso_label
_atom_site_aniso_U_11
_atom_site_aniso_U_22
_atom_site_aniso_U_33
_atom_site_aniso_U_23
_atom_site_aniso_U_13
_atom_site_aniso_U_12
Mn1 0.0593(9) 0.0593(9) 0.0078(7) 0.000 0.000 0.0296(4)
Cl1 0.0663(18) 0.0663(18) 0.0192(17) 0.000 0.000 0.0331(9)
O1 0.065(3) 0.073(3) 0.0149(18) 0.0005(19) 0.0012(19) 0.042(3)
N1 0.058(4) 0.066(4) 0.013(2) 0.000(2) 0.001(2) 0.037(3)
N2 0.059(4) 0.065(4) 0.011(2) -0.002(2) 0.001(2) 0.035(3)
C1 0.059(5) 0.059(5) 0.009(4) -0.003(3) -0.003(3) 0.027(5)
C2 0.063(5) 0.063(5) 0.004(3) -0.005(3) -0.005(3) 0.035(5)
C3 0.053(4) 0.065(5) 0.010(3) -0.001(3) -0.002(2) 0.034(4)
C4 0.066(5) 0.068(5) 0.009(3) 0.001(3) -0.008(3) 0.039(4)
C5 0.074(5) 0.074(5) 0.007(4) -0.009(3) -0.009(3) 0.045(6)
C6 0.052(4) 0.060(5) 0.015(3) 0.002(3) 0.004(3) 0.033(4)
C7 0.050(5) 0.079(5) 0.033(3) 0.015(3) 0.005(3) 0.031(4)
C8 0.071(7) 0.150(10) 0.071(6) 0.057(6) 0.014(5) 0.060(7)
C9 0.077(7) 0.243(16) 0.127(9) 0.128(11) 0.041(7) 0.071(9)
C10 0.072(7) 0.198(13) 0.105(8) 0.107(8) 0.040(6) 0.062(8)
C11 0.084(7) 0.116(8) 0.044(4) 0.034(5) 0.007(4) 0.047(6)
C12 0.066(5) 0.058(5) 0.026(3) 0.007(3) -0.007(3) 0.029(4)

loop_
_atom_type_symbol
_atom_type_description
_atom_type_scat_dispersion_real
_atom_type_scat_dispersion_imag
_atom_type_scat_source
C C 0.0033 0.0016 'International Tables Vol C Tables 4.2.6.8 and 6.1.1.4'
H H 0.0000 0.0000 'International Tables Vol C Tables 4.2.6.8 and 6.1.1.4'
N N 0.0061 0.0033 'International Tables Vol C Tables 4.2.6.8 and 6.1.1.4'
O O 0.0106 0.0060 'International Tables Vol C Tables 4.2.6.8 and 6.1.1.4'
Cl Cl 0.1484 0.1585 'International Tables Vol C Tables 4.2.6.8 and 6.1.1.4'
Mn Mn 0.3368 0.7283 'International Tables Vol C Tables 4.2.6.8 and 6.1.1.4'

loop_
_geom_angle_atom_site_label_1
_geom_angle_atom_site_label_2
_geom_angle_atom_site_label_3
_geom_angle
_geom_angle_site_symmetry_1
_geom_angle_site_symmetry_3
O1 Mn1 O1 95.23(14) 3_455 2_565
O1 Mn1 O1 95.23(14) 3_455 .
O1 Mn1 O1 95.23(14) 2_565 .
O1 Mn1 N2 94.33(17) 3_455 8_445
O1 Mn1 N2 81.02(16) 2_565 8_445
O1 Mn1 N2 170.01(18) . 8_445
O1 Mn1 N2 81.02(16) 3_455 9_665
O1 Mn1 N2 170.01(18) 2_565 9_665
O1 Mn1 N2 94.33(17) . 9_665
N2 Mn1 N2 90.00(17) 8_445 9_665
O1 Mn1 N2 170.01(18) 3_455 7_465
O1 Mn1 N2 94.33(17) 2_565 7_465
O1 Mn1 N2 81.02(16) . 7_465
N2 Mn1 N2 90.00(17) 8_445 7_465
N2 Mn1 N2 90.00(17) 9_665 7_465
C1 O1 Mn1 129.3(4) . .
C6 N1 C7 106.5(5) . .
C6 N1 C4 125.1(5) . .
C7 N1 C4 128.2(5) . .
C6 N2 C12 104.3(5) . .
C6 N2 Mn1 122.8(5) . 7_465
C12 N2 Mn1 129.1(4) . 7_465
O1 C1 O1 126.7(9) . 4
O1 C1 C2 116.7(5) . .
O1 C1 C2 116.7(5) 4 .
C3 C2 C3 118.8(9) . 4
C3 C2 C1 120.6(4) . .
C3 C2 C1 120.6(4) 4 .
C4 C3 C2 119.6(6) . .
C4 C3 H3 120.2 . .
C2 C3 H3 120.2 . .
C3 C4 C5 122.7(6) . .
C3 C4 N1 120.8(5) . .
C5 C4 N1 116.4(6) . .
C4 C5 C4 116.5(9) . 4
C4 C5 H5 121.8 . .
C4 C5 H5 121.8 4 .
N2 C6 N1 113.3(6) . .
N2 C6 H6 123.3 . .
N1 C6 H6 123.3 . .
C8 C7 C12 122.9(7) . .
C8 C7 N1 132.1(6) . .
C12 C7 N1 105.0(6) . .
C7 C8 C9 117.0(8) . .
C7 C8 H8 121.5 . .
C9 C8 H8 121.5 . .
C8 C9 C10 120.0(9) . .
C8 C9 H9 120.0 . .
C10 C9 H9 120.0 . .
C11 C10 C9 122.3(8) . .
C11 C10 H10 118.9 . .
C9 C10 H10 118.9 . .
C10 C11 C12 118.0(8) . .
C10 C11 H11 121.0 . .
C12 C11 H11 121.0 . .
C7 C12 N2 110.8(6) . .
C7 C12 C11 119.8(7) . .
N2 C12 C11 129.4(6) . .

loop_
_geom_bond_atom_site_label_1
_geom_bond_atom_site_label_2
_geom_bond_distance
_geom_bond_site_symmetry_2
Mn1 O1 2.130(4) 3_455
Mn1 O1 2.130(4) 2_565
Mn1 O1 2.130(4) .
Mn1 N2 2.290(5) 8_445
Mn1 N2 2.290(5) 9_665
Mn1 N2 2.290(5) 7_465
O1 C1 1.248(6) .
N1 C6 1.358(8) .
N1 C7 1.399(8) .
N1 C4 1.453(7) .
N2 C6 1.321(7) .
N2 C12 1.392(8) .
N2 Mn1 2.290(5) 7_465
C1 O1 1.248(6) 4
C1 C2 1.494(13) .
C2 C3 1.405(7) .
C2 C3 1.405(7) 4
C3 C4 1.353(9) .
C3 H3 0.9300 .
C4 C5 1.396(8) .
C5 C4 1.396(8) 4
C5 H5 0.9300 .
C6 H6 0.9300 .
C7 C8 1.361(11) .
C7 C12 1.381(9) .
C8 C9 1.390(11) .
C8 H8 0.9300 .
C9 C10 1.407(13) .
C9 H9 0.9300 .
C10 C11 1.335(11) .
C10 H10 0.9300 .
C11 C12 1.401(10) .
C11 H11 0.9300 .

loop_
_geom_torsion_atom_site_label_1
_geom_torsion_atom_site_label_2
_geom_torsion_atom_site_label_3
_geom_torsion_atom_site_label_4
_geom_torsion
_geom_torsion_site_symmetry_1
_geom_torsion_site_symmetry_4
O1 Mn1 O1 C1 -97.0(4) 3_455 .
O1 Mn1 O1 C1 -1.2(5) 2_565 .
N2 Mn1 O1 C1 66.2(11) 8_445 .
N2 Mn1 O1 C1 -178.4(5) 9_665 .
N2 Mn1 O1 C1 92.3(5) 7_465 .
Mn1 O1 C1 O1 40.7(3) . 4
Mn1 O1 C1 C2 -139.3(3) . .
O1 C1 C2 C3 11.1(4) . .
O1 C1 C2 C3 -168.9(4) 4 .
O1 C1 C2 C3 -168.9(4) . 4
O1 C1 C2 C3 11.1(4) 4 4
C3 C2 C3 C4 0.5(4) 4 .
C1 C2 C3 C4 -179.5(4) . .
C2 C3 C4 C5 -1.0(9) . .
C2 C3 C4 N1 -179.7(5) . .
C6 N1 C4 C3 144.5(6) . .
C7 N1 C4 C3 -41.3(10) . .
C6 N1 C4 C5 -34.2(8) . .
C7 N1 C4 C5 139.9(6) . .
C3 C4 C5 C4 0.5(5) . 4
N1 C4 C5 C4 179.2(6) . 4
C12 N2 C6 N1 0.9(7) . .
Mn1 N2 C6 N1 160.9(4) 7_465 .
C7 N1 C6 N2 -0.5(7) . .
C4 N1 C6 N2 174.7(5) . .
C6 N1 C7 C8 179.2(9) . .
C4 N1 C7 C8 4.2(14) . .
C6 N1 C7 C12 -0.2(7) . .
C4 N1 C7 C12 -175.2(6) . .
C12 C7 C8 C9 -0.8(16) . .
N1 C7 C8 C9 180.0(10) . .
C7 C8 C9 C10 0(2) . .
C8 C9 C10 C11 -1(2) . .
C9 C10 C11 C12 1.5(19) . .
C8 C7 C12 N2 -178.7(8) . .
N1 C7 C12 N2 0.7(8) . .
C8 C7 C12 C11 1.6(13) . .
N1 C7 C12 C11 -179.0(7) . .
C6 N2 C12 C7 -1.0(7) . .
Mn1 N2 C12 C7 -159.3(5) 7_465 .
C6 N2 C12 C11 178.7(8) . .
Mn1 N2 C12 C11 20.4(11) 7_465 .
C10 C11 C12 C7 -1.9(14) . .
C10 C11 C12 N2 178.5(9) . .

loop_
_platon_squeeze_void_nr
_platon_squeeze_void_average_x
_platon_squeeze_void_average_y
_platon_squeeze_void_average_z
_platon_squeeze_void_volume
_platon_squeeze_void_count_electrons
_platon_squeeze_void_content
1 0.000 0.000 -0.006 1225 243 ' '
